data_4031135
loop_
_publ_author_name
'Zhang, Zhiguo'
'Li, Junlong'
'Zhang, Guisheng'
'Ma, Nana'
'Liu, Qingfeng'
'Liu, Tongxin'

_publ_section_title
;
 Iron-Catalyzed Intramolecular C(sp(2))-N Cyclization of
 1-(N-Arylpyrrol-2-yl)ethanone O-Acetyl Oximes toward
 Pyrrolo[1,2-a]quinoxaline Derivatives.
;
_journal_issue 13
_journal_name_full 'The Journal of organic chemistry'
_journal_page_first 6875
_journal_page_last 6884
_journal_paper_doi 10.1021/acs.joc.5b00915
_journal_volume 80
_journal_year 2015
_chemical_formula_moiety 'C12 H9 Cl N2'
_chemical_formula_sum 'C12 H9 Cl N2'
_chemical_formula_weight 216.66
_chemical_name_systematic
;
 ? 
;
_space_group_crystal_system monoclinic
_space_group_IT_number 14
_space_group_name_Hall '-P 2ybc'
_space_group_name_H-M_alt 'P 1 21/c 1'
_symmetry_space_group_name_Hall '-P 2ybc'
_symmetry_space_group_name_H-M 'P 1 21/c 1'
_atom_sites_solution_hydrogens geom
_atom_sites_solution_primary direct
_atom_sites_solution_secondary difmap
_audit_creation_date 2015-01-20
_audit_creation_method
;
Olex2 1.2
(compiled 2015.01.12 svn.r3133 for OlexSys, GUI svn.r4987)
;
_cell_angle_alpha 90.00
_cell_angle_beta 94.167(6)
_cell_angle_gamma 90.00
_cell_formula_units_Z 4
_cell_length_a 4.0706(4)
_cell_length_b 18.1822(13)
_cell_length_c 13.7386(8)
_cell_measurement_reflns_used 849
_cell_measurement_temperature 291(2)
_cell_measurement_theta_max 68.6990
_cell_measurement_theta_min 4.0430
_cell_volume 1014.14(14)
_computing_cell_refinement
;
CrysAlisPro, Agilent Technologies,
Version 1.171.36.32 (release 02-08-2013 CrysAlis171 .NET)
(compiled Aug  2 2013,16:46:58)
;
_computing_data_collection
;
CrysAlisPro, Agilent Technologies,
Version 1.171.36.32 (release 02-08-2013 CrysAlis171 .NET)
(compiled Aug  2 2013,16:46:58)
;
_computing_data_reduction
;
CrysAlisPro, Agilent Technologies,
Version 1.171.36.32 (release 02-08-2013 CrysAlis171 .NET)
(compiled Aug  2 2013,16:46:58)
;
_computing_molecular_graphics 'Olex2 (Dolomanov et al., 2009)'
_computing_publication_material 'Olex2 (Dolomanov et al., 2009)'
_computing_structure_refinement 'ShelXL (Sheldrick, 2008)'
_computing_structure_solution 'ShelXS (Sheldrick, 2008)'
_diffrn_ambient_temperature 291.15
_diffrn_detector_area_resol_mean 16.2312
_diffrn_measured_fraction_theta_full 0.999
_diffrn_measured_fraction_theta_max 0.999
_diffrn_measurement_details
;
  1 omega  -18.00   17.00   1.0000    1.0000
omega____ theta____ kappa____ phi______ frames
    -        0.0000   57.0000 -180.0000 35

  2 omega   15.00   61.00   1.0000    1.0000
omega____ theta____ kappa____ phi______ frames
    -        0.0000   57.0000 -150.0000 46

  3 omega   38.00   74.00   1.0000    4.0000
omega____ theta____ kappa____ phi______ frames
    -       56.0000 -125.0000  -30.0000 36

  4 omega   34.00  125.00   1.0000    4.0000
omega____ theta____ kappa____ phi______ frames
    -       56.0000   37.0000  -60.0000 91

  5 omega   -8.00   82.00   1.0000    4.0000
omega____ theta____ kappa____ phi______ frames
    -       56.0000  -37.0000  120.0000 90

  6 omega   52.00   77.00   1.0000    4.0000
omega____ theta____ kappa____ phi______ frames
    -       56.0000  -57.0000   30.0000 25

  7 omega   75.00  106.00   1.0000    4.0000
omega____ theta____ kappa____ phi______ frames
    -       56.0000 -125.0000  -30.0000 31

  8 omega   39.00   84.00   1.0000   10.0000
omega____ theta____ kappa____ phi______ frames
    -      112.0000  -30.0000 -120.0000 45

  9 omega   40.00   89.00   1.0000   10.0000
omega____ theta____ kappa____ phi______ frames
    -      112.0000  -30.0000    0.0000 49

 10 omega   82.00  109.00   1.0000   10.0000
omega____ theta____ kappa____ phi______ frames
    -      112.0000  178.0000  -90.0000 27

 11 omega   55.00   89.00   1.0000   10.0000
omega____ theta____ kappa____ phi______ frames
    -      112.0000  -94.0000  -60.0000 34

 12 omega   40.00   85.00   1.0000   10.0000
omega____ theta____ kappa____ phi______ frames
    -      112.0000  -94.0000   30.0000 45

 13 omega  111.00  177.00   1.0000   10.0000
omega____ theta____ kappa____ phi______ frames
    -      112.0000   45.0000  -30.0000 66

 14 omega   54.00   96.00   1.0000   10.0000
omega____ theta____ kappa____ phi______ frames
    -      112.0000  -94.0000   90.0000 42

 15 omega   39.00   75.00   1.0000   10.0000
omega____ theta____ kappa____ phi______ frames
    -      112.0000  -30.0000  150.0000 36

 16 omega   41.00   82.00   1.0000   10.0000
omega____ theta____ kappa____ phi______ frames
    -      112.0000  -30.0000   60.0000 41

 17 omega   41.00   89.00   1.0000   10.0000
omega____ theta____ kappa____ phi______ frames
    -      112.0000  -30.0000 -180.0000 48

 18 omega  -44.00   73.00   1.0000    1.0000
omega____ theta____ kappa____ phi______ frames
    -        0.0000   19.0000   30.0000 117
;
_diffrn_measurement_device_type 'Xcalibur, Eos, Gemini'
_diffrn_measurement_method '\w scans'
_diffrn_orient_matrix_UB_11 0.0162881000
_diffrn_orient_matrix_UB_12 0.0599864000
_diffrn_orient_matrix_UB_13 0.0793241000
_diffrn_orient_matrix_UB_21 -0.0717880000
_diffrn_orient_matrix_UB_22 0.0590655000
_diffrn_orient_matrix_UB_23 -0.0789875000
_diffrn_orient_matrix_UB_31 -0.3725423000
_diffrn_orient_matrix_UB_32 -0.0089642000
_diffrn_orient_matrix_UB_33 0.0104632000
_diffrn_radiation_monochromator graphite
_diffrn_radiation_type CuK\a
_diffrn_radiation_wavelength 1.54184
_diffrn_reflns_av_R_equivalents 0.0243
_diffrn_reflns_av_unetI/netI 0.0380
_diffrn_reflns_limit_h_max 2
_diffrn_reflns_limit_h_min -4
_diffrn_reflns_limit_k_max 21
_diffrn_reflns_limit_k_min -21
_diffrn_reflns_limit_l_max 16
_diffrn_reflns_limit_l_min -16
_diffrn_reflns_number 3461
_diffrn_reflns_theta_full 67.02
_diffrn_reflns_theta_max 67.02
_diffrn_reflns_theta_min 4.04
_diffrn_source 'Enhance (Cu) X-ray Source'
_exptl_absorpt_coefficient_mu 3.025
_exptl_absorpt_correction_T_max 1.00000
_exptl_absorpt_correction_T_min 0.91439
_exptl_absorpt_correction_type multi-scan
_exptl_absorpt_process_details
;
CrysAlisPro, Agilent Technologies,
Version 1.171.36.32 (release 02-08-2013 CrysAlis171 .NET)
(compiled Aug  2 2013,16:46:58)
Empirical absorption correction using spherical harmonics,
 implemented in SCALE3 ABSPACK scaling algorithm.
;
_exptl_crystal_colour
;
;
_exptl_crystal_density_diffrn 1.419
_exptl_crystal_density_method 'not measured'
_exptl_crystal_description
;
;
_exptl_crystal_F_000 448
_exptl_crystal_size_max 0.2
_exptl_crystal_size_mid 0.08
_exptl_crystal_size_min 0.08
_refine_diff_density_max 0.284
_refine_diff_density_min -0.231
_refine_diff_density_rms 0.048
_refine_ls_extinction_method none
_refine_ls_goodness_of_fit_ref 1.034
_refine_ls_hydrogen_treatment constr
_refine_ls_matrix_type full
_refine_ls_number_parameters 137
_refine_ls_number_reflns 1812
_refine_ls_number_restraints 0
_refine_ls_restrained_S_all 1.034
_refine_ls_R_factor_all 0.0688
_refine_ls_R_factor_gt 0.0523
_refine_ls_shift/su_max 0.000
_refine_ls_shift/su_mean 0.000
_refine_ls_structure_factor_coef Fsqd
_refine_ls_weighting_details 'calc w=1/[\s^2^(Fo^2^)+(0.0861P)^2^+0.1228P] where P=(Fo^2^+2Fc^2^)/3'
_refine_ls_weighting_scheme calc
_refine_ls_wR_factor_gt 0.1462
_refine_ls_wR_factor_ref 0.1641
_reflns_number_gt 1360
_reflns_number_total 1812
_reflns_threshold_expression >2sigma(I)
_cod_data_source_file jo5b00915_si_002.cif
_cod_data_source_block 20150106
_cod_depositor_comments 'Adding full bibliography for 4031135.cif.'
_cod_original_cell_volume 1014.14(13)
_cod_database_code 4031135
_chemical_oxdiff_formula C20H20N4O4Cl2
_reflns_odcompleteness_completeness 99.89
_reflns_odcompleteness_iscentric 1
_reflns_odcompleteness_theta 66.97
_olex2_refinement_description
;
1. Fixed Uiso
 At 1.2 times of:
  All C(H) groups
 At 1.5 times of:
  All C(H,H,H) groups
2.a Aromatic/amide H refined with riding coordinates:
 C1(H1), C3(H3), C4(H4), C9(H9), C10(H10), C11(H11)
2.b Idealised Me refined as rotating group:
 C12(H12a,H12b,H12c)
;
_olex2_submission_special_instructions 'No special instructions were received'

loop_
_space_group_symop_id
_space_group_symop_operation_xyz
1 'x, y, z'
2 '-x, y+1/2, -z+1/2'
3 '-x, -y, -z'
4 'x, -y-1/2, z-1/2'

loop_
_atom_site_label
_atom_site_type_symbol
_atom_site_fract_x
_atom_site_fract_y
_atom_site_fract_z
_atom_site_U_iso_or_equiv
_atom_site_adp_type
_atom_site_occupancy
_atom_site_calc_flag
_atom_site_refinement_flags_posn
Cl1 Cl 0.2452(2) 0.54782(5) 0.63116(7) 0.0829(4) Uani 1 d .
N1 N 0.8266(6) 0.79343(13) 0.68533(15) 0.0582(6) Uani 1 d .
N2 N 0.9462(6) 0.80429(13) 0.48745(15) 0.0570(6) Uani 1 d .
C1 C 0.5470(7) 0.67956(17) 0.65104(19) 0.0601(7) Uani 1 d .
H1 H 0.5059 0.6761 0.7166 0.072 Uiso 1 calc R
C2 C 0.4408(7) 0.62515(17) 0.5871(2) 0.0631(7) Uani 1 d .
C3 C 0.4896(8) 0.62925(17) 0.4885(2) 0.0674(8) Uani 1 d .
H3 H 0.4131 0.5921 0.4461 0.081 Uiso 1 calc R
C4 C 0.6519(8) 0.68874(18) 0.4542(2) 0.0643(8) Uani 1 d .
H4 H 0.6832 0.6923 0.3880 0.077 Uiso 1 calc R
C5 C 0.7708(7) 0.74395(16) 0.51758(18) 0.0552(7) Uani 1 d .
C6 C 0.7161(6) 0.73987(16) 0.61765(17) 0.0544(6) Uani 1 d .
C7 C 0.9882(7) 0.84913(16) 0.6538(2) 0.0583(7) Uani 1 d .
C8 C 1.0551(7) 0.85861(17) 0.55399(19) 0.0588(7) Uani 1 d .
C9 C 1.2163(8) 0.91128(19) 0.5041(2) 0.0705(8) Uani 1 d .
H9 H 1.3145 0.9538 0.5301 0.085 Uiso 1 calc R
C10 C 1.2044(9) 0.8886(2) 0.4064(2) 0.0781(9) Uani 1 d .
H10 H 1.2942 0.9139 0.3558 0.094 Uiso 1 calc R
C11 C 1.0399(8) 0.8234(2) 0.3976(2) 0.0697(8) Uani 1 d .
H11 H 0.9986 0.7967 0.3403 0.084 Uiso 1 calc R
C12 C 1.1127(9) 0.9071(2) 0.7256(2) 0.0751(9) Uani 1 d .
H12A H 1.0230 0.8986 0.7873 0.113 Uiso 1 calc GR
H12B H 1.0458 0.9548 0.7016 0.113 Uiso 1 calc GR
H12C H 1.3488 0.9050 0.7337 0.113 Uiso 1 calc GR

loop_
_atom_site_aniso_label
_atom_site_aniso_U_11
_atom_site_aniso_U_22
_atom_site_aniso_U_33
_atom_site_aniso_U_23
_atom_site_aniso_U_13
_atom_site_aniso_U_12
Cl1 0.0963(7) 0.0667(5) 0.0857(6) 0.0033(4) 0.0058(4) -0.0069(4)
N1 0.0699(14) 0.0634(14) 0.0414(11) -0.0031(10) 0.0041(9) 0.0046(11)
N2 0.0635(13) 0.0665(14) 0.0414(10) 0.0027(10) 0.0052(9) 0.0112(11)
C1 0.0684(17) 0.0670(17) 0.0450(13) 0.0010(12) 0.0053(11) 0.0078(14)
C2 0.0680(17) 0.0600(17) 0.0608(16) 0.0010(13) 0.0018(13) 0.0083(14)
C3 0.080(2) 0.0651(18) 0.0556(15) -0.0120(13) -0.0060(14) 0.0095(15)
C4 0.0747(18) 0.0751(19) 0.0425(13) -0.0062(13) -0.0005(12) 0.0095(15)
C5 0.0610(16) 0.0618(16) 0.0424(13) -0.0002(11) 0.0019(11) 0.0125(13)
C6 0.0616(15) 0.0616(16) 0.0397(12) -0.0013(11) 0.0021(10) 0.0125(13)
C7 0.0626(15) 0.0626(17) 0.0492(13) -0.0039(12) 0.0007(11) 0.0074(13)
C8 0.0609(15) 0.0635(16) 0.0520(14) -0.0008(12) 0.0046(12) 0.0101(13)
C9 0.081(2) 0.0649(18) 0.0669(18) 0.0086(14) 0.0113(15) 0.0040(16)
C10 0.088(2) 0.086(2) 0.0621(18) 0.0192(16) 0.0214(15) 0.0072(19)
C11 0.0775(19) 0.089(2) 0.0432(13) 0.0078(14) 0.0077(12) 0.0145(17)
C12 0.090(2) 0.074(2) 0.0615(17) -0.0121(15) 0.0059(15) -0.0045(18)

loop_
_atom_type_symbol
_atom_type_description
_atom_type_scat_dispersion_real
_atom_type_scat_dispersion_imag
_atom_type_scat_source
C C 0.0181 0.0091 'International Tables Vol C Tables 4.2.6.8 and 6.1.1.4'
H H 0.0000 0.0000 'International Tables Vol C Tables 4.2.6.8 and 6.1.1.4'
Cl Cl 0.3639 0.7018 'International Tables Vol C Tables 4.2.6.8 and 6.1.1.4'
N N 0.0311 0.0180 'International Tables Vol C Tables 4.2.6.8 and 6.1.1.4'

loop_
_geom_angle_atom_site_label_1
_geom_angle_atom_site_label_2
_geom_angle_atom_site_label_3
_geom_angle
C7 N1 C6 117.9(2)
C5 N2 C8 120.6(2)
C11 N2 C5 130.9(3)
C11 N2 C8 108.4(3)
C2 C1 H1 120.1
C2 C1 C6 119.9(3)
C6 C1 H1 120.1
C1 C2 Cl1 119.3(2)
C1 C2 C3 121.8(3)
C3 C2 Cl1 119.0(2)
C2 C3 H3 120.5
C4 C3 C2 119.1(3)
C4 C3 H3 120.5
C3 C4 H4 119.7
C3 C4 C5 120.6(3)
C5 C4 H4 119.7
N2 C5 C4 123.1(2)
N2 C5 C6 116.9(2)
C4 C5 C6 120.0(3)
N1 C6 C5 123.1(3)
C1 C6 N1 118.2(2)
C1 C6 C5 118.7(3)
N1 C7 C8 123.5(3)
N1 C7 C12 118.8(3)
C8 C7 C12 117.8(3)
N2 C8 C7 118.0(3)
C9 C8 N2 107.9(3)
C9 C8 C7 134.1(3)
C8 C9 H9 126.6
C8 C9 C10 106.8(3)
C10 C9 H9 126.6
C9 C10 H10 125.6
C11 C10 C9 108.9(3)
C11 C10 H10 125.6
N2 C11 H11 126.0
C10 C11 N2 108.0(3)
C10 C11 H11 126.0
C7 C12 H12A 109.5
C7 C12 H12B 109.5
C7 C12 H12C 109.5
H12A C12 H12B 109.5
H12A C12 H12C 109.5
H12B C12 H12C 109.5

loop_
_geom_bond_atom_site_label_1
_geom_bond_atom_site_label_2
_geom_bond_distance
Cl1 C2 1.746(3)
N1 C6 1.398(3)
N1 C7 1.299(4)
N2 C5 1.389(4)
N2 C8 1.396(4)
N2 C11 1.364(4)
C1 H1 0.9300
C1 C2 1.372(4)
C1 C6 1.390(4)
C2 C3 1.385(4)
C3 H3 0.9300
C3 C4 1.369(5)
C4 H4 0.9300
C4 C5 1.392(4)
C5 C6 1.410(3)
C7 C8 1.427(4)
C7 C12 1.507(4)
C8 C9 1.372(4)
C9 H9 0.9300
C9 C10 1.402(5)
C10 H10 0.9300
C10 C11 1.363(5)
C11 H11 0.9300
C12 H12A 0.9600
C12 H12B 0.9600
C12 H12C 0.9600

loop_
_geom_torsion_atom_site_label_1
_geom_torsion_atom_site_label_2
_geom_torsion_atom_site_label_3
_geom_torsion_atom_site_label_4
_geom_torsion
Cl1 C2 C3 C4 -178.0(2)
N1 C7 C8 N2 -1.3(4)
N1 C7 C8 C9 -180.0(3)
N2 C5 C6 N1 0.7(4)
N2 C5 C6 C1 -178.8(2)
N2 C8 C9 C10 0.1(4)
C1 C2 C3 C4 0.9(5)
C2 C1 C6 N1 -178.7(2)
C2 C1 C6 C5 0.8(4)
C2 C3 C4 C5 0.9(4)
C3 C4 C5 N2 177.9(3)
C3 C4 C5 C6 -1.8(4)
C4 C5 C6 N1 -179.7(3)
C4 C5 C6 C1 0.9(4)
C5 N2 C8 C7 1.6(4)
C5 N2 C8 C9 -179.3(2)
C5 N2 C11 C10 179.2(3)
C6 N1 C7 C8 0.6(4)
C6 N1 C7 C12 -179.4(3)
C6 C1 C2 Cl1 177.1(2)
C6 C1 C2 C3 -1.7(4)
C7 N1 C6 C1 179.1(2)
C7 N1 C6 C5 -0.3(4)
C7 C8 C9 C10 178.9(3)
C8 N2 C5 C4 179.0(3)
C8 N2 C5 C6 -1.4(4)
C8 N2 C11 C10 -0.1(3)
C8 C9 C10 C11 -0.1(4)
C9 C10 C11 N2 0.2(4)
C11 N2 C5 C4 -0.2(5)
C11 N2 C5 C6 179.4(3)
C11 N2 C8 C7 -179.0(2)
C11 N2 C8 C9 0.0(3)
C12 C7 C8 N2 178.7(3)
C12 C7 C8 C9 0.0(5)
